data_4100163
_journal_name_full 'Journal of the American Chemical Society'
_journal_paper_doi 10.1021/ja044093m
_journal_year 2005
_chemical_formula_sum 'C31 H44 Cl2 Cu F6 N6 O3 P'
_chemical_formula_weight 828.13
_space_group_IT_number 2
_symmetry_cell_setting triclinic
_symmetry_space_group_name_Hall '-P 1'
_symmetry_space_group_name_H-M 'P -1'
_cell_angle_alpha 68.477(7)
_cell_angle_beta 84.072(7)
_cell_angle_gamma 86.267(7)
_cell_formula_units_Z 2
_cell_length_a 8.396(7)
_cell_length_b 14.281(11)
_cell_length_c 16.138(13)
_cell_measurement_temperature 120(2)
_cell_volume 1790(2)
_diffrn_ambient_temperature 120(2)
_exptl_crystal_density_diffrn 1.537
_cod_depositor_comments
;
The following automatic conversions were performed:
'_symmetry_cell_setting' value 'Triclinic' changed to 'triclinic'
according to '/home/saulius/struct/CIF-dictionaries/cif_core.dic'
dictionary named 'cif_core.dic' version 2.4.1 from 2010-06-29.

Automatic conversion script
Id: cif_fix_enum 1527 2010-12-29 10:47:43Z saulius 
;
_cod_database_code 4100163

loop_
_symmetry_equiv_pos_as_xyz
'x, y, z'
'-x, -y, -z'

loop_
_atom_site_label
_atom_site_type_symbol
_atom_site_fract_x
_atom_site_fract_y
_atom_site_fract_z
_atom_site_U_iso_or_equiv
_atom_site_adp_type
_atom_site_occupancy
_atom_site_symmetry_multiplicity
_atom_site_calc_flag
_atom_site_refinement_flags
_atom_site_disorder_assembly
_atom_site_disorder_group
Cu1 Cu -0.112848(19) -0.086869(12) 0.696521(11) 0.02384(4) Uani 1 1 d . . .
O1 O -0.02319(11) -0.24299(7) 0.84414(6) 0.0302(2) Uani 1 1 d . . .
O2 O 0.10925(11) -0.11564(7) 0.57328(6) 0.0272(2) Uani 1 1 d . . .
O3 O -0.41758(11) -0.00641(7) 0.69165(7) 0.0299(2) Uani 1 1 d . . .
N1 N -0.24317(12) 0.00466(8) 1.08498(7) 0.0207(3) Uani 1 1 d . . .
N2 N -0.06826(12) -0.15157(8) 0.82286(7) 0.0218(3) Uani 1 1 d . . .
N3 N 0.40094(13) 0.29033(8) 0.53356(7) 0.0229(3) Uani 1 1 d . . .
N4 N 0.05652(12) -0.05002(8) 0.60420(7) 0.0214(3) Uani 1 1 d . . .
N5 N -0.68209(12) -0.42454(8) 0.74952(7) 0.0234(3) Uani 1 1 d . . .
N6 N -0.34279(13) -0.08757(8) 0.69761(7) 0.0227(3) Uani 1 1 d . . .
C1 C -0.46905(16) 0.13073(11) 1.05282(11) 0.0379(4) Uani 1 1 d . . .
H1A H -0.4933 0.2032 1.0341 0.057 Uiso 1 1 calc R . .
H1B H -0.5307 0.0954 1.1097 0.057 Uiso 1 1 calc R . .
H1C H -0.4978 0.1063 1.0071 0.057 Uiso 1 1 calc R . .
C2 C -0.29191(15) 0.11106(9) 1.06440(9) 0.0233(3) Uani 1 1 d . . .
H2A H -0.2303 0.1528 1.0088 0.028 Uiso 1 1 calc R . .
H2B H -0.2651 0.1319 1.1133 0.028 Uiso 1 1 calc R . .
C3 C -0.40480(16) -0.12856(11) 1.20404(9) 0.0306(4) Uani 1 1 d . . .
H3A H -0.4110 -0.1695 1.2680 0.046 Uiso 1 1 calc R . .
H3B H -0.3935 -0.1728 1.1695 0.046 Uiso 1 1 calc R . .
H3C H -0.5028 -0.0867 1.1902 0.046 Uiso 1 1 calc R . .
C4 C -0.26091(16) -0.06146(10) 1.17989(9) 0.0267(3) Uani 1 1 d . . .
H4A H -0.2710 -0.0193 1.2171 0.032 Uiso 1 1 calc R . .
H4B H -0.1627 -0.1044 1.1944 0.032 Uiso 1 1 calc R . .
C5 C -0.19688(14) -0.03229(9) 1.02147(8) 0.0197(3) Uani 1 1 d . . .
C6 C -0.19630(14) 0.02766(9) 0.92886(8) 0.0207(3) Uani 1 1 d . . .
H6A H -0.2268 0.0970 0.9110 0.025 Uiso 1 1 calc R . .
C7 C -0.15284(14) -0.01312(9) 0.86616(9) 0.0211(3) Uani 1 1 d . . .
H7A H -0.1537 0.0283 0.8048 0.025 Uiso 1 1 calc R . .
C8 C -0.10642(14) -0.11518(9) 0.88945(9) 0.0203(3) Uani 1 1 d . . .
C9 C -0.10197(15) -0.17478(10) 0.98094(9) 0.0229(3) Uani 1 1 d . . .
H9A H -0.0684 -0.2436 0.9980 0.027 Uiso 1 1 calc R . .
C10 C -0.14449(15) -0.13563(10) 1.04432(9) 0.0229(3) Uani 1 1 d . . .
H10A H -0.1398 -0.1772 1.1054 0.027 Uiso 1 1 calc R . .
C11 C 0.24713(18) 0.45006(11) 0.49801(10) 0.0366(4) Uani 1 1 d . . .
H11A H 0.2097 0.5026 0.5216 0.055 Uiso 1 1 calc R . .
H11B H 0.1548 0.4199 0.4860 0.055 Uiso 1 1 calc R . .
H11C H 0.3156 0.4797 0.4425 0.055 Uiso 1 1 calc R . .
C12 C 0.34147(17) 0.36985(10) 0.56580(9) 0.0283(3) Uani 1 1 d . . .
H12A H 0.4330 0.4008 0.5791 0.034 Uiso 1 1 calc R . .
H12B H 0.2723 0.3405 0.6220 0.034 Uiso 1 1 calc R . .
C13 C 0.68844(16) 0.24442(11) 0.55354(10) 0.0327(4) Uani 1 1 d . . .
H13A H 0.7950 0.2524 0.5211 0.049 Uiso 1 1 calc R . .
H13B H 0.6634 0.1728 0.5795 0.049 Uiso 1 1 calc R . .
H13C H 0.6868 0.2714 0.6014 0.049 Uiso 1 1 calc R . .
C14 C 0.56456(15) 0.30125(10) 0.48951(9) 0.0257(3) Uani 1 1 d . . .
H14A H 0.5900 0.3735 0.4637 0.031 Uiso 1 1 calc R . .
H14B H 0.5701 0.2759 0.4398 0.031 Uiso 1 1 calc R . .
C15 C 0.31361(15) 0.21008(9) 0.54513(8) 0.0204(3) Uani 1 1 d . . .
C16 C 0.37332(15) 0.13364(9) 0.51213(8) 0.0215(3) Uani 1 1 d . . .
H16A H 0.4745 0.1412 0.4785 0.026 Uiso 1 1 calc R . .
C17 C 0.28909(15) 0.05072(10) 0.52769(8) 0.0212(3) Uani 1 1 d . . .
H17A H 0.3302 0.0013 0.5040 0.025 Uiso 1 1 calc R . .
C18 C 0.14039(14) 0.03731(9) 0.57901(8) 0.0199(3) Uani 1 1 d . . .
C19 C 0.07728(15) 0.11309(9) 0.60843(8) 0.0206(3) Uani 1 1 d . . .
H19A H -0.0246 0.1050 0.6414 0.025 Uiso 1 1 calc R . .
C20 C 0.15796(15) 0.19861(10) 0.59106(8) 0.0224(3) Uani 1 1 d . . .
H20A H 0.1104 0.2507 0.6096 0.027 Uiso 1 1 calc R . .
C21 C -0.5818(2) -0.59023(11) 0.84942(10) 0.0399(4) Uani 1 1 d . . .
H21A H -0.5307 -0.6538 0.8493 0.060 Uiso 1 1 calc R . .
H21B H -0.6858 -0.6036 0.8845 0.060 Uiso 1 1 calc R . .
H21C H -0.5133 -0.5578 0.8760 0.060 Uiso 1 1 calc R . .
C22 C -0.60593(16) -0.52151(10) 0.75454(9) 0.0276(3) Uani 1 1 d . . .
H22A H -0.5007 -0.5095 0.7191 0.033 Uiso 1 1 calc R . .
H22B H -0.6733 -0.5553 0.7277 0.033 Uiso 1 1 calc R . .
C23 C -0.93074(16) -0.38486(11) 0.67122(10) 0.0329(4) Uani 1 1 d . . .
H23A H -1.0477 -0.3873 0.6817 0.049 Uiso 1 1 calc R . .
H23B H -0.8924 -0.4271 0.6367 0.049 Uiso 1 1 calc R . .
H23C H -0.8994 -0.3152 0.6377 0.049 Uiso 1 1 calc R . .
C24 C -0.85785(15) -0.42336(10) 0.75970(10) 0.0283(3) Uani 1 1 d . . .
H24A H -0.8967 -0.3802 0.7941 0.034 Uiso 1 1 calc R . .
H24B H -0.8942 -0.4925 0.7944 0.034 Uiso 1 1 calc R . .
C25 C -0.59923(15) -0.34352(9) 0.73836(8) 0.0209(3) Uani 1 1 d . . .
C26 C -0.68052(15) -0.24948(9) 0.72901(8) 0.0221(3) Uani 1 1 d . . .
H26A H -0.7942 -0.2457 0.7323 0.026 Uiso 1 1 calc R . .
C27 C -0.59953(15) -0.16653(10) 0.71570(8) 0.0208(3) Uani 1 1 d . . .
H27A H -0.6563 -0.1047 0.7088 0.025 Uiso 1 1 calc R . .
C28 C -0.43038(14) -0.17032(9) 0.71187(8) 0.0201(3) Uani 1 1 d . . .
C29 C -0.34915(15) -0.26209(10) 0.72185(9) 0.0236(3) Uani 1 1 d . . .
H29A H -0.2355 -0.2652 0.7193 0.028 Uiso 1 1 calc R . .
C30 C -0.42910(15) -0.34684(10) 0.73510(9) 0.0232(3) Uani 1 1 d . . .
H30B H -0.3713 -0.4084 0.7422 0.028 Uiso 1 1 calc R . .
P1 P 0.13361(4) 0.66809(3) 0.24526(2) 0.02515(9) Uani 1 1 d . . .
F5 F 0.09012(10) 0.77686(6) 0.24921(6) 0.0361(2) Uani 1 1 d . . .
F6 F 0.17995(10) 0.55999(6) 0.24030(6) 0.0361(2) Uani 1 1 d . . .
F4 F 0.20256(12) 0.71961(6) 0.14379(5) 0.0417(2) Uani 1 1 d . . .
F3 F 0.06362(11) 0.61717(6) 0.34627(6) 0.0443(3) Uani 1 1 d . . .
F2 F -0.03835(11) 0.66499(7) 0.21305(7) 0.0522(3) Uani 1 1 d . . .
F1 F 0.30557(10) 0.67044(7) 0.27703(6) 0.0434(2) Uani 1 1 d . . .
Cl2 Cl 0.81606(5) 0.55347(3) -0.06497(3) 0.04807(12) Uani 1 1 d . . .
Cl1 Cl 0.63684(7) 0.37925(3) 0.04850(3) 0.05780(14) Uani 1 1 d . . .
C31 C 0.8083(2) 0.42151(13) -0.02213(12) 0.0482(5) Uani 1 1 d . . .
H31A H 0.8116 0.3971 -0.0724 0.058 Uiso 1 1 calc R . .
H31B H 0.9037 0.3929 0.0110 0.058 Uiso 1 1 calc R . .

loop_
_atom_site_aniso_label
_atom_site_aniso_U_11
_atom_site_aniso_U_22
_atom_site_aniso_U_33
_atom_site_aniso_U_23
_atom_site_aniso_U_13
_atom_site_aniso_U_12
Cu1 0.01947(8) 0.02504(8) 0.02886(9) -0.01158(7) -0.00072(6) -0.00511(6)
O1 0.0302(5) 0.0255(5) 0.0352(5) -0.0132(4) 0.0012(4) 0.0032(4)
O2 0.0276(5) 0.0277(5) 0.0312(5) -0.0162(4) -0.0043(4) -0.0003(4)
O3 0.0275(5) 0.0224(5) 0.0408(5) -0.0127(4) -0.0036(4) 0.0000(4)
N1 0.0161(5) 0.0249(5) 0.0222(5) -0.0098(4) -0.0023(4) 0.0007(4)
N2 0.0129(5) 0.0251(5) 0.0291(6) -0.0117(5) -0.0005(4) -0.0022(4)
N3 0.0197(5) 0.0243(5) 0.0250(5) -0.0094(5) -0.0006(4) -0.0034(4)
N4 0.0199(5) 0.0237(5) 0.0214(5) -0.0077(4) -0.0069(4) -0.0008(4)
N5 0.0183(5) 0.0229(5) 0.0314(6) -0.0136(5) 0.0017(5) -0.0023(4)
N6 0.0228(5) 0.0238(5) 0.0225(5) -0.0092(5) -0.0025(4) -0.0024(5)
C1 0.0190(7) 0.0302(7) 0.0627(10) -0.0148(7) -0.0056(7) 0.0024(6)
C2 0.0197(6) 0.0246(6) 0.0286(7) -0.0130(5) -0.0021(5) -0.0018(5)
C3 0.0262(7) 0.0337(8) 0.0280(7) -0.0078(6) 0.0026(6) -0.0017(6)
C4 0.0273(7) 0.0320(7) 0.0224(6) -0.0115(6) -0.0052(5) 0.0028(6)
C5 0.0097(5) 0.0236(6) 0.0272(6) -0.0105(5) -0.0015(5) -0.0022(5)
C6 0.0168(6) 0.0195(6) 0.0258(7) -0.0073(5) -0.0037(5) -0.0021(5)
C7 0.0149(6) 0.0241(6) 0.0223(6) -0.0051(5) -0.0028(5) -0.0040(5)
C8 0.0102(5) 0.0246(6) 0.0269(7) -0.0100(5) -0.0003(5) -0.0028(5)
C9 0.0142(6) 0.0211(6) 0.0315(7) -0.0079(6) -0.0008(5) 0.0008(5)
C10 0.0183(6) 0.0248(7) 0.0227(6) -0.0055(5) -0.0023(5) 0.0009(5)
C11 0.0370(8) 0.0288(7) 0.0425(9) -0.0126(7) 0.0015(7) 0.0000(7)
C12 0.0262(7) 0.0276(7) 0.0350(8) -0.0161(6) 0.0006(6) -0.0058(6)
C13 0.0189(7) 0.0438(8) 0.0350(8) -0.0135(7) -0.0026(6) -0.0023(6)
C14 0.0202(6) 0.0306(7) 0.0259(7) -0.0098(6) 0.0013(5) -0.0061(6)
C15 0.0178(6) 0.0237(6) 0.0190(6) -0.0060(5) -0.0048(5) -0.0002(5)
C16 0.0155(6) 0.0273(7) 0.0216(6) -0.0097(5) 0.0009(5) 0.0005(5)
C17 0.0191(6) 0.0251(6) 0.0209(6) -0.0107(5) -0.0013(5) 0.0027(5)
C18 0.0177(6) 0.0240(6) 0.0179(6) -0.0065(5) -0.0059(5) -0.0009(5)
C19 0.0124(6) 0.0255(6) 0.0217(6) -0.0062(5) -0.0011(5) 0.0005(5)
C20 0.0214(6) 0.0237(6) 0.0230(6) -0.0105(5) -0.0006(5) 0.0033(5)
C21 0.0419(9) 0.0297(8) 0.0436(9) -0.0104(7) 0.0020(7) 0.0041(7)
C22 0.0250(7) 0.0256(6) 0.0370(8) -0.0185(6) 0.0036(6) -0.0024(6)
C23 0.0210(7) 0.0347(7) 0.0467(9) -0.0185(7) -0.0028(6) -0.0046(6)
C24 0.0196(7) 0.0272(7) 0.0408(8) -0.0180(6) 0.0088(6) -0.0056(5)
C25 0.0203(6) 0.0234(6) 0.0203(6) -0.0098(5) -0.0008(5) 0.0000(5)
C26 0.0156(6) 0.0261(6) 0.0260(7) -0.0117(5) -0.0011(5) 0.0006(5)
C27 0.0175(6) 0.0225(6) 0.0228(6) -0.0095(5) -0.0011(5) 0.0030(5)
C28 0.0177(6) 0.0252(6) 0.0184(6) -0.0088(5) -0.0024(5) -0.0016(5)
C29 0.0156(6) 0.0282(7) 0.0289(7) -0.0125(6) -0.0023(5) -0.0001(5)
C30 0.0196(6) 0.0228(6) 0.0290(7) -0.0116(6) -0.0041(5) 0.0031(5)
P1 0.02460(18) 0.02198(17) 0.02723(18) -0.00739(15) -0.00146(14) 0.00043(14)
F5 0.0416(5) 0.0256(4) 0.0397(5) -0.0136(4) 0.0074(4) 0.0022(4)
F6 0.0426(5) 0.0221(4) 0.0423(5) -0.0106(4) -0.0040(4) 0.0020(4)
F4 0.0676(6) 0.0271(4) 0.0276(4) -0.0096(4) 0.0076(4) -0.0018(4)
F3 0.0476(5) 0.0354(5) 0.0356(5) -0.0014(4) 0.0118(4) 0.0082(4)
F2 0.0354(5) 0.0385(5) 0.0784(7) -0.0105(5) -0.0266(5) 0.0001(4)
F1 0.0277(4) 0.0567(5) 0.0582(5) -0.0347(4) -0.0080(4) 0.0022(4)
Cl2 0.0421(2) 0.0474(2) 0.0499(2) -0.0130(2) 0.00274(19) -0.00541(19)
Cl1 0.0862(3) 0.0473(2) 0.0389(2) -0.01374(19) 0.0018(2) -0.0175(2)
C31 0.0468(10) 0.0481(9) 0.0586(10) -0.0298(8) -0.0090(8) 0.0065(8)

loop_
_geom_bond_atom_site_label_1
_geom_bond_atom_site_label_2
_geom_bond_distance
_geom_bond_site_symmetry_2
_geom_bond_publ_flag
Cu1 N4 1.8983(15) . ?
Cu1 N6 1.9296(19) . ?
Cu1 N2 1.9701(18) . ?
O1 N2 1.2646(16) . ?
O2 N4 1.2517(16) . ?
O3 N6 1.2582(16) . ?
N1 C5 1.3297(19) . ?
N1 C2 1.471(2) . ?
N1 C4 1.4730(18) . ?
N2 C8 1.358(2) . ?
N3 C15 1.3455(18) . ?
N3 C12 1.455(2) . ?
N3 C14 1.4703(19) . ?
N4 C18 1.3784(18) . ?
N5 C25 1.3347(18) . ?
N5 C22 1.465(2) . ?
N5 C24 1.468(2) . ?
N6 C28 1.3671(18) . ?
C1 C2 1.513(2) . ?
C3 C4 1.520(2) . ?
C5 C6 1.4236(19) . ?
C5 C10 1.434(2) . ?
C6 C7 1.351(2) . ?
C7 C8 1.404(2) . ?
C8 C9 1.411(2) . ?
C9 C10 1.343(2) . ?
C11 C12 1.509(2) . ?
C13 C14 1.518(2) . ?
C15 C20 1.422(2) . ?
C15 C16 1.424(2) . ?
C16 C17 1.349(2) . ?
C17 C18 1.4081(19) . ?
C18 C19 1.388(2) . ?
C19 C20 1.359(2) . ?
C21 C22 1.511(2) . ?
C23 C24 1.509(2) . ?
C25 C30 1.422(2) . ?
C25 C26 1.430(2) . ?
C26 C27 1.342(2) . ?
C27 C28 1.414(2) . ?
C28 C29 1.400(2) . ?
C29 C30 1.359(2) . ?
P1 F3 1.5872(14) . ?
P1 F1 1.5876(14) . ?
P1 F4 1.5918(14) . ?
P1 F2 1.5929(14) . ?
P1 F5 1.5951(15) . ?
P1 F6 1.5959(15) . ?
Cl2 C31 1.756(2) . ?
Cl1 C31 1.734(2) . ?
